data_7227052
loop_
_publ_author_name
'Sutton, Ashley L.'
'Abrahams, Brendan F.'
'D'Alessandro, Deanna M.'
'Hudson, Timothy A.'
'Robson, Richard'
'Usov, Pavel M.'

_publ_section_title
;
 Structural and optical investigations of charge transfer complexes
 involving the radical anions of TCNQ and F4TCNQ
;
_journal_issue 46
_journal_name_full CrystEngComm
_journal_page_first 8906
_journal_paper_doi 10.1039/C6CE02015A
_journal_volume 18
_journal_year 2016
_chemical_formula_sum 'C40 H28 N12'
_chemical_formula_weight 676.74
_space_group_crystal_system triclinic
_space_group_IT_number 2
_space_group_name_Hall '-P 1'
_space_group_name_H-M_alt 'P -1'
_symmetry_space_group_name_Hall '-P 1'
_symmetry_space_group_name_H-M 'P -1'
_atom_sites_solution_hydrogens geom
_audit_creation_method SHELXL-2014/7
_audit_update_record
;
2016-10-24 deposited with the CCDC.
2016-10-31 downloaded from the CCDC.
;
_cell_angle_alpha 96.805(3)
_cell_angle_beta 100.163(3)
_cell_angle_gamma 95.734(3)
_cell_formula_units_Z 2
_cell_length_a 6.6808(2)
_cell_length_b 13.9762(5)
_cell_length_c 18.9142(7)
_cell_measurement_reflns_used 5141
_cell_measurement_temperature 130(2)
_cell_measurement_theta_max 73.7448
_cell_measurement_theta_min 3.2064
_cell_volume 1712.87(10)
_computing_cell_refinement
;
CrysAlisPro, Agilent Technologies,
Version 1.171.36.20 (release 27-06-2012 CrysAlis171 .NET)
(compiled Jul 11 2012,15:38:31)
;
_computing_data_collection
;
CrysAlisPro, Agilent Technologies,
Version 1.171.36.20 (release 27-06-2012 CrysAlis171 .NET)
(compiled Jul 11 2012,15:38:31)
;
_computing_data_reduction
;
CrysAlisPro, Agilent Technologies,
Version 1.171.36.20 (release 27-06-2012 CrysAlis171 .NET)
(compiled Jul 11 2012,15:38:31)
;
_computing_structure_refinement 'SHELXL-2014/7 (Sheldrick, 2014)'
_computing_structure_solution 'SHELXS-97 (Sheldrick, 1997)'
_diffrn_ambient_temperature 130(2)
_diffrn_detector_area_resol_mean 10.2273
_diffrn_measured_fraction_theta_full 0.998
_diffrn_measured_fraction_theta_max 0.998
_diffrn_measurement_device_type 'SuperNova, Dual, Cu at zero, Atlas'
_diffrn_measurement_method '\w scans'
_diffrn_radiation_monochromator mirror
_diffrn_radiation_source 'SuperNova (Cu) X-ray Source'
_diffrn_radiation_type 'Cu K\a'
_diffrn_radiation_wavelength 1.54184
_diffrn_reflns_av_R_equivalents 0.0187
_diffrn_reflns_av_unetI/netI 0.0272
_diffrn_reflns_Laue_measured_fraction_full 0.998
_diffrn_reflns_Laue_measured_fraction_max 0.998
_diffrn_reflns_limit_h_max 7
_diffrn_reflns_limit_h_min -5
_diffrn_reflns_limit_k_max 16
_diffrn_reflns_limit_k_min -16
_diffrn_reflns_limit_l_max 22
_diffrn_reflns_limit_l_min -22
_diffrn_reflns_number 10746
_diffrn_reflns_point_group_measured_fraction_full 0.998
_diffrn_reflns_point_group_measured_fraction_max 0.998
_diffrn_reflns_theta_full 67.474
_diffrn_reflns_theta_max 67.474
_diffrn_reflns_theta_min 3.209
_exptl_absorpt_coefficient_mu 0.665
_exptl_absorpt_correction_T_max 0.967
_exptl_absorpt_correction_T_min 0.921
_exptl_absorpt_correction_type gaussian
_exptl_absorpt_process_details
;
CrysAlisPro, Agilent Technologies,
Version 1.171.36.20 (release 27-06-2012 CrysAlis171 .NET)
(compiled Jul 11 2012,15:38:31)
Numerical absorption correction based on gaussian integration over
            a multifaceted crystal model
;
_exptl_crystal_colour 'Dark Purple'
_exptl_crystal_density_diffrn 1.312
_exptl_crystal_description Block
_exptl_crystal_F_000 704
_exptl_crystal_size_max 0.1989
_exptl_crystal_size_mid 0.1264
_exptl_crystal_size_min 0.0530
_refine_diff_density_max 0.150
_refine_diff_density_min -0.253
_refine_diff_density_rms 0.037
_refine_ls_extinction_method none
_refine_ls_goodness_of_fit_ref 1.052
_refine_ls_hydrogen_treatment constr
_refine_ls_matrix_type full
_refine_ls_number_parameters 471
_refine_ls_number_reflns 6146
_refine_ls_number_restraints 0
_refine_ls_restrained_S_all 1.052
_refine_ls_R_factor_all 0.0428
_refine_ls_R_factor_gt 0.0344
_refine_ls_shift/su_max 0.001
_refine_ls_shift/su_mean 0.000
_refine_ls_structure_factor_coef Fsqd
_refine_ls_weighting_details 'w=1/[\s^2^(Fo^2^)+(0.0562P)^2^+0.0757P] where P=(Fo^2^+2Fc^2^)/3'
_refine_ls_weighting_scheme calc
_refine_ls_wR_factor_gt 0.0915
_refine_ls_wR_factor_ref 0.0964
_reflns_Friedel_coverage 0.000
_reflns_number_gt 5115
_reflns_number_total 6146
_reflns_threshold_expression 'I > 2\s(I)'
_cod_data_source_file c6ce02015a2.cif
_cod_data_source_block 9TCNQ
_cod_depositor_comments 'Adding full bibliography for 7227043--7227054.cif.'
_cod_original_cell_volume 1712.86(10)
_cod_database_code 7227052
_shelx_shelxl_version_number 2014/7
_shelx_space_group_comment
;
The symmetry employed for this shelxl refinement is uniquely defined
by the following loop, which should always be used as a source of
symmetry information in preference to the above space-group names.
They are only intended as comments.
;

loop_
_space_group_symop_operation_xyz
'x, y, z'
'-x, -y, -z'

loop_
_atom_site_label
_atom_site_type_symbol
_atom_site_fract_x
_atom_site_fract_y
_atom_site_fract_z
_atom_site_U_iso_or_equiv
_atom_site_adp_type
_atom_site_occupancy
_atom_site_site_symmetry_order
_atom_site_calc_flag
_atom_site_refinement_flags_posn
_atom_site_refinement_flags_adp
C40 C -0.2765(3) 0.20502(10) 0.38023(8) 0.0435(4) Uani 1 1 d . .
H40A H -0.1865 0.2600 0.3709 0.065 Uiso 1 1 calc R U
H40B H -0.3197 0.2215 0.4266 0.065 Uiso 1 1 calc R U
H40C H -0.3974 0.1906 0.3412 0.065 Uiso 1 1 calc R U
N9 N 0.04376(17) 0.01712(7) 0.36186(6) 0.0318(2) Uani 1 1 d . .
N10 N -0.29981(16) -0.39591(7) 0.10453(6) 0.0294(2) Uani 1 1 d . .
N11 N -0.16573(18) 0.11981(7) 0.38324(6) 0.0327(2) Uani 1 1 d . .
N12 N -0.46778(17) -0.49937(7) 0.15487(6) 0.0330(2) Uani 1 1 d . .
C30 C 0.1619(2) -0.24609(9) 0.18685(7) 0.0308(3) Uani 1 1 d . .
H30 H 0.2491 -0.2910 0.1718 0.037 Uiso 1 1 calc R U
C31 C -0.0397(2) -0.25367(9) 0.15079(7) 0.0291(3) Uani 1 1 d . .
C37 C -0.4985(2) -0.40985(9) 0.06666(7) 0.0340(3) Uani 1 1 d . .
H37 H -0.5517 -0.3797 0.0261 0.041 Uiso 1 1 calc R U
C27 C 0.2377(2) -0.17334(9) 0.24493(7) 0.0324(3) Uani 1 1 d . .
H27 H 0.3759 -0.1691 0.2695 0.039 Uiso 1 1 calc R U
C35 C -0.2097(2) 0.04219(9) 0.41879(7) 0.0325(3) Uani 1 1 d . .
H35 H -0.3124 0.0353 0.4474 0.039 Uiso 1 1 calc R U
C38 C -0.6034(2) -0.47478(9) 0.09838(8) 0.0364(3) Uani 1 1 d . .
H38 H -0.7447 -0.4990 0.0843 0.044 Uiso 1 1 calc R U
C34 C -0.0785(2) -0.02229(9) 0.40521(7) 0.0328(3) Uani 1 1 d . .
H34 H -0.0719 -0.0833 0.4224 0.039 Uiso 1 1 calc R U
C28 C -0.0883(2) -0.11329(9) 0.23043(7) 0.0325(3) Uani 1 1 d . .
H28 H -0.1745 -0.0675 0.2447 0.039 Uiso 1 1 calc R U
C32 C -0.1238(2) -0.33463(10) 0.08907(7) 0.0351(3) Uani 1 1 d . .
H32A H -0.1675 -0.3064 0.0441 0.042 Uiso 1 1 calc R U
H32B H -0.0146 -0.3753 0.0811 0.042 Uiso 1 1 calc R U
C26 C 0.1126(2) -0.10697(9) 0.26725(7) 0.0304(3) Uani 1 1 d . .
C36 C -0.2866(2) -0.45081(9) 0.15716(7) 0.0327(3) Uani 1 1 d . .
H36 H -0.1657 -0.4546 0.1912 0.039 Uiso 1 1 calc R U
C33 C -0.0136(2) 0.10287(9) 0.34920(7) 0.0341(3) Uani 1 1 d . .
H33 H 0.0451 0.1450 0.3204 0.041 Uiso 1 1 calc R U
C29 C -0.1634(2) -0.18638(9) 0.17284(7) 0.0327(3) Uani 1 1 d . .
H29 H -0.3014 -0.1905 0.1482 0.039 Uiso 1 1 calc R U
C25 C 0.2021(2) -0.02967(10) 0.33136(8) 0.0388(3) Uani 1 1 d . .
H25A H 0.2851 -0.0596 0.3695 0.047 Uiso 1 1 calc R U
H25B H 0.2942 0.0202 0.3157 0.047 Uiso 1 1 calc R U
C39 C -0.5088(3) -0.56791(10) 0.20473(8) 0.0447(4) Uani 1 1 d . .
H39A H -0.4181 -0.6186 0.2022 0.067 Uiso 1 1 calc R U
H39B H -0.6519 -0.5976 0.1911 0.067 Uiso 1 1 calc R U
H39C H -0.4840 -0.5335 0.2543 0.067 Uiso 1 1 calc R U
C9 C 0.22108(17) 0.52202(8) 0.43163(7) 0.0257(2) Uani 1 1 d . .
C5 C 0.29187(18) 0.46876(8) 0.55034(7) 0.0266(2) Uani 1 1 d . .
H5 H 0.3099 0.4837 0.6016 0.032 Uiso 1 1 calc R U
C7 C 0.23309(18) 0.42520(8) 0.40000(7) 0.0272(3) Uani 1 1 d . .
H7 H 0.2109 0.4100 0.3487 0.033 Uiso 1 1 calc R U
C8 C 0.24937(17) 0.53976(8) 0.50825(7) 0.0264(2) Uani 1 1 d . .
H8 H 0.2384 0.6029 0.5310 0.032 Uiso 1 1 calc R U
C4 C 0.30986(17) 0.37284(8) 0.51922(7) 0.0253(2) Uani 1 1 d . .
N3 N 0.12353(17) 0.76826(8) 0.43941(7) 0.0359(3) Uani 1 1 d . .
C6 C 0.27577(18) 0.35439(8) 0.44196(7) 0.0270(3) Uani 1 1 d . .
H6 H 0.2831 0.2909 0.4191 0.032 Uiso 1 1 calc R U
C11 C 0.15103(18) 0.69134(9) 0.41642(7) 0.0289(3) Uani 1 1 d . .
N1 N 0.39327(19) 0.12917(8) 0.50203(7) 0.0388(3) Uani 1 1 d . .
N2 N 0.36360(19) 0.32888(9) 0.70033(7) 0.0409(3) Uani 1 1 d . .
C1 C 0.37608(19) 0.20510(9) 0.53056(7) 0.0298(3) Uani 1 1 d . .
C12 C 0.1608(2) 0.57518(9) 0.31179(7) 0.0318(3) Uani 1 1 d . .
C3 C 0.35680(18) 0.29987(9) 0.56282(7) 0.0277(3) Uani 1 1 d . .
C2 C 0.36298(19) 0.31487(9) 0.63894(7) 0.0309(3) Uani 1 1 d . .
N4 N 0.1483(2) 0.55340(9) 0.25019(7) 0.0420(3) Uani 1 1 d . .
C10 C 0.18159(18) 0.59622(9) 0.38814(7) 0.0283(3) Uani 1 1 d . .
C17 C 0.77725(18) 0.97664(8) 0.03140(7) 0.0262(2) Uani 1 1 d . .
H17 H 0.7858 0.9143 0.0462 0.031 Uiso 1 1 calc R U
C15 C 0.60400(19) 0.90132(9) -0.09278(7) 0.0277(3) Uani 1 1 d . .
C19 C 0.85359(18) 1.05753(9) 0.08023(7) 0.0267(2) Uani 1 1 d . .
H19 H 0.9137 1.0503 0.1284 0.032 Uiso 1 1 calc R U
N6 N 0.91341(18) 1.40586(8) 0.06682(6) 0.0362(3) Uani 1 1 d . .
C20 C 0.75567(18) 1.15910(9) -0.01251(7) 0.0273(3) Uani 1 1 d . .
H20 H 0.7495 1.2214 -0.0276 0.033 Uiso 1 1 calc R U
C21 C 0.84505(18) 1.15246(9) 0.06052(7) 0.0264(2) Uani 1 1 d . .
C18 C 0.67899(18) 1.07879(8) -0.06119(7) 0.0269(2) Uani 1 1 d . .
H18 H 0.6201 1.0861 -0.1095 0.032 Uiso 1 1 calc R U
C16 C 0.68529(17) 0.98368(8) -0.04118(7) 0.0251(2) Uani 1 1 d . .
C13 C 0.60547(19) 0.80514(9) -0.07577(7) 0.0292(3) Uani 1 1 d . .
C24 C 0.91897(19) 1.33101(9) 0.08676(7) 0.0299(3) Uani 1 1 d . .
N5 N 1.1218(2) 1.23692(9) 0.23910(7) 0.0488(3) Uani 1 1 d . .
N7 N 0.60572(18) 0.72700(8) -0.06214(7) 0.0371(3) Uani 1 1 d . .
N8 N 0.4538(2) 0.92393(9) -0.22402(7) 0.0432(3) Uani 1 1 d . .
C22 C 0.92656(19) 1.23806(9) 0.10945(7) 0.0290(3) Uani 1 1 d . .
C23 C 1.0319(2) 1.23631(9) 0.18092(7) 0.0349(3) Uani 1 1 d . .
C14 C 0.5200(2) 0.91179(9) -0.16557(7) 0.0317(3) Uani 1 1 d . .

loop_
_atom_site_aniso_label
_atom_site_aniso_U_11
_atom_site_aniso_U_22
_atom_site_aniso_U_33
_atom_site_aniso_U_23
_atom_site_aniso_U_13
_atom_site_aniso_U_12
C40 0.0669(10) 0.0253(6) 0.0362(7) -0.0004(5) 0.0041(7) 0.0109(6)
N9 0.0367(6) 0.0271(5) 0.0288(5) -0.0013(4) 0.0055(4) -0.0033(4)
N10 0.0319(5) 0.0250(5) 0.0293(5) -0.0038(4) 0.0062(4) 0.0023(4)
N11 0.0466(6) 0.0231(5) 0.0258(5) 0.0004(4) 0.0037(5) 0.0017(4)
N12 0.0390(6) 0.0250(5) 0.0338(6) -0.0037(4) 0.0110(5) 0.0006(4)
C30 0.0340(7) 0.0291(6) 0.0318(6) 0.0050(5) 0.0110(5) 0.0063(5)
C31 0.0340(6) 0.0254(6) 0.0285(6) 0.0042(5) 0.0096(5) -0.0002(5)
C37 0.0337(7) 0.0276(6) 0.0375(7) -0.0036(5) 0.0022(6) 0.0062(5)
C27 0.0291(6) 0.0349(7) 0.0324(7) 0.0051(5) 0.0046(5) 0.0017(5)
C35 0.0428(7) 0.0268(6) 0.0277(6) 0.0039(5) 0.0079(5) 0.0005(5)
C38 0.0305(7) 0.0294(6) 0.0458(8) -0.0054(6) 0.0059(6) 0.0024(5)
C34 0.0411(7) 0.0254(6) 0.0310(6) 0.0032(5) 0.0072(5) -0.0004(5)
C28 0.0335(7) 0.0284(6) 0.0352(7) 0.0000(5) 0.0074(5) 0.0053(5)
C32 0.0368(7) 0.0341(7) 0.0340(7) -0.0016(5) 0.0125(6) -0.0002(6)
C26 0.0332(7) 0.0279(6) 0.0299(6) 0.0042(5) 0.0078(5) -0.0008(5)
C36 0.0351(7) 0.0316(6) 0.0296(6) -0.0015(5) 0.0055(5) 0.0032(5)
C33 0.0476(8) 0.0254(6) 0.0257(6) 0.0001(5) 0.0056(6) -0.0064(5)
C29 0.0313(6) 0.0318(6) 0.0331(7) 0.0020(5) 0.0033(5) 0.0033(5)
C25 0.0343(7) 0.0403(7) 0.0378(7) -0.0055(6) 0.0078(6) -0.0033(6)
C39 0.0609(9) 0.0310(7) 0.0434(8) 0.0015(6) 0.0193(7) -0.0011(6)
C9 0.0199(5) 0.0246(6) 0.0312(6) 0.0031(5) 0.0028(5) 0.0010(4)
C5 0.0256(6) 0.0260(6) 0.0272(6) 0.0005(5) 0.0054(5) 0.0021(5)
C7 0.0260(6) 0.0266(6) 0.0269(6) 0.0004(5) 0.0030(5) 0.0003(5)
C8 0.0243(6) 0.0228(5) 0.0313(6) 0.0003(5) 0.0052(5) 0.0026(4)
C4 0.0204(5) 0.0239(6) 0.0310(6) 0.0030(5) 0.0055(5) -0.0002(4)
N3 0.0346(6) 0.0298(6) 0.0432(7) 0.0059(5) 0.0050(5) 0.0072(5)
C6 0.0269(6) 0.0206(5) 0.0313(6) -0.0013(5) 0.0050(5) -0.0003(4)
C11 0.0250(6) 0.0294(6) 0.0320(6) 0.0080(5) 0.0026(5) 0.0030(5)
N1 0.0454(7) 0.0263(6) 0.0469(7) 0.0067(5) 0.0143(5) 0.0033(5)
N2 0.0469(7) 0.0414(6) 0.0356(7) 0.0068(5) 0.0112(5) 0.0041(5)
C1 0.0295(6) 0.0255(6) 0.0355(7) 0.0090(5) 0.0078(5) 0.0002(5)
C12 0.0300(6) 0.0292(6) 0.0354(8) 0.0077(5) 0.0010(5) 0.0044(5)
C3 0.0262(6) 0.0246(6) 0.0322(6) 0.0033(5) 0.0070(5) 0.0013(5)
C2 0.0300(6) 0.0264(6) 0.0373(8) 0.0077(5) 0.0077(5) 0.0023(5)
N4 0.0471(7) 0.0438(7) 0.0335(7) 0.0067(5) 0.0004(5) 0.0088(5)
C10 0.0258(6) 0.0270(6) 0.0308(6) 0.0030(5) 0.0027(5) 0.0033(5)
C17 0.0237(6) 0.0250(6) 0.0311(6) 0.0048(5) 0.0083(5) 0.0028(4)
C15 0.0284(6) 0.0254(6) 0.0294(6) 0.0014(5) 0.0078(5) 0.0031(5)
C19 0.0254(6) 0.0291(6) 0.0259(6) 0.0038(5) 0.0066(5) 0.0013(5)
N6 0.0382(6) 0.0280(6) 0.0398(6) -0.0014(5) 0.0077(5) -0.0018(5)
C20 0.0277(6) 0.0236(6) 0.0315(6) 0.0048(5) 0.0080(5) 0.0023(5)
C21 0.0238(6) 0.0269(6) 0.0287(6) 0.0011(5) 0.0088(5) 0.0008(4)
C18 0.0270(6) 0.0277(6) 0.0262(6) 0.0036(5) 0.0056(5) 0.0029(5)
C16 0.0217(6) 0.0253(6) 0.0296(6) 0.0023(5) 0.0090(5) 0.0031(4)
C13 0.0285(6) 0.0275(6) 0.0307(6) -0.0028(5) 0.0082(5) 0.0022(5)
C24 0.0291(6) 0.0284(6) 0.0297(6) -0.0037(5) 0.0079(5) -0.0033(5)
N5 0.0666(9) 0.0409(7) 0.0321(7) 0.0063(5) 0.0026(6) -0.0156(6)
N7 0.0414(6) 0.0272(6) 0.0432(7) 0.0024(5) 0.0112(5) 0.0030(5)
N8 0.0537(8) 0.0413(7) 0.0315(6) -0.0013(5) 0.0044(6) 0.0055(6)
C22 0.0291(6) 0.0272(6) 0.0300(6) 0.0010(5) 0.0089(5) -0.0021(5)
C23 0.0417(7) 0.0283(6) 0.0322(7) 0.0008(5) 0.0105(6) -0.0094(5)
C14 0.0354(7) 0.0257(6) 0.0326(7) -0.0033(5) 0.0082(5) 0.0024(5)

loop_
_atom_type_symbol
_atom_type_description
_atom_type_scat_dispersion_real
_atom_type_scat_dispersion_imag
_atom_type_scat_source
C C 0.0181 0.0091 'International Tables Vol C Tables 4.2.6.8 and 6.1.1.4'
H H 0.0000 0.0000 'International Tables Vol C Tables 4.2.6.8 and 6.1.1.4'
N N 0.0311 0.0180 'International Tables Vol C Tables 4.2.6.8 and 6.1.1.4'

loop_
_geom_angle_atom_site_label_1
_geom_angle_atom_site_label_2
_geom_angle_atom_site_label_3
_geom_angle
C33 N9 C34 108.40(11)
C33 N9 C25 125.62(12)
C34 N9 C25 125.90(11)
C36 N10 C37 108.54(11)
C36 N10 C32 123.95(11)
C37 N10 C32 127.45(12)
C33 N11 C35 108.90(11)
C33 N11 C40 125.36(12)
C35 N11 C40 125.67(12)
C36 N12 C38 108.36(12)
C36 N12 C39 123.99(13)
C38 N12 C39 127.64(12)
C31 C30 C27 120.52(11)
C30 C31 C29 118.85(11)
C30 C31 C32 120.49(11)
C29 C31 C32 120.66(12)
C38 C37 N10 106.63(12)
C26 C27 C30 120.36(12)
C34 C35 N11 106.81(12)
C37 C38 N12 107.30(12)
C35 C34 N9 107.12(11)
C29 C28 C26 120.11(12)
N10 C32 C31 111.40(10)
C27 C26 C28 119.27(12)
C27 C26 C25 118.28(12)
C28 C26 C25 122.45(11)
N12 C36 N10 109.18(12)
N11 C33 N9 108.78(12)
C28 C29 C31 120.88(12)
N9 C25 C26 112.42(11)
C10 C9 C8 121.82(11)
C10 C9 C7 121.31(11)
C8 C9 C7 116.86(11)
C8 C5 C4 121.50(11)
C6 C7 C9 121.26(11)
C5 C8 C9 121.87(11)
C3 C4 C5 121.46(11)
C3 C4 C6 121.98(11)
C5 C4 C6 116.56(11)
C7 C6 C4 121.90(11)
N3 C11 C10 179.10(14)
N1 C1 C3 177.51(13)
N4 C12 C10 176.26(14)
C4 C3 C1 120.41(11)
C4 C3 C2 121.61(11)
C1 C3 C2 117.59(11)
N2 C2 C3 177.95(14)
C9 C10 C12 119.48(11)
C9 C10 C11 123.43(11)
C12 C10 C11 117.01(11)
C19 C17 C16 121.36(11)
C16 C15 C13 122.50(11)
C16 C15 C14 120.65(11)
C13 C15 C14 116.83(11)
C17 C19 C21 121.42(11)
C18 C20 C21 121.73(11)
C22 C21 C20 120.04(11)
C22 C21 C19 122.92(11)
C20 C21 C19 117.01(11)
C20 C18 C16 121.23(11)
C15 C16 C17 122.63(11)
C15 C16 C18 120.14(11)
C17 C16 C18 117.23(11)
N7 C13 C15 179.67(17)
N6 C24 C22 178.53(13)
C23 C22 C24 116.13(11)
C23 C22 C21 122.86(11)
C24 C22 C21 120.86(11)
N5 C23 C22 178.16(14)
N8 C14 C15 177.48(14)

loop_
_geom_bond_atom_site_label_1
_geom_bond_atom_site_label_2
_geom_bond_distance
C40 N11 1.4651(17)
N9 C33 1.3296(17)
N9 C34 1.3772(17)
N9 C25 1.4640(17)
N10 C36 1.3233(17)
N10 C37 1.3760(17)
N10 C32 1.4768(17)
N11 C33 1.3216(18)
N11 C35 1.3761(16)
N12 C36 1.3184(18)
N12 C38 1.3741(19)
N12 C39 1.4612(18)
C30 C31 1.3863(19)
C30 C27 1.3902(19)
C31 C29 1.3877(18)
C31 C32 1.5124(18)
C37 C38 1.351(2)
C27 C26 1.3869(18)
C35 C34 1.3521(19)
C28 C29 1.3866(19)
C28 C26 1.3882(19)
C26 C25 1.5165(18)
C9 C10 1.4150(17)
C9 C8 1.4164(17)
C9 C7 1.4291(16)
C5 C8 1.3648(17)
C5 C4 1.4241(16)
C7 C6 1.3613(17)
C4 C3 1.4108(17)
C4 C6 1.4266(17)
N3 C11 1.1556(17)
C11 C10 1.4210(17)
N1 C1 1.1581(17)
N2 C2 1.1535(18)
C1 C3 1.4191(17)
C12 N4 1.1549(18)
C12 C10 1.4183(18)
C3 C2 1.4228(18)
C17 C19 1.3647(17)
C17 C16 1.4205(17)
C15 C16 1.4123(17)
C15 C13 1.4193(17)
C15 C14 1.4224(18)
C19 C21 1.4239(17)
N6 C24 1.1552(17)
C20 C18 1.3580(17)
C20 C21 1.4225(17)
C21 C22 1.4191(17)
C18 C16 1.4272(16)
C13 N7 1.1516(17)
C24 C22 1.4185(18)
N5 C23 1.1555(19)
N8 C14 1.1549(18)
C22 C23 1.4138(19)
